data_1576990
loop_
_publ_author_name
'Hidalgo, Nereida'
'Southwell, Kendal W.'
'Donnelly, Ryan S.'
'Mercado, Brandon Q.'
'Krajewski, Sebastian M.'
'Wang, Xiaoping'
'Holland, Patrick L.'

_publ_section_title
;
 Alkali metal cation effects for rapid C-H activation by iron(0)
 complexes.
;
_journal_issue 20
_journal_name_full 'Chemical science'
_journal_page_first 10061
_journal_page_last 10066
_journal_paper_doi 10.1039/d6sc01470d
_journal_volume 17
_journal_year 2026
_chemical_formula_moiety 'C11 H17 Cs0.5 O6, C11.5 Cs0.5 O6, C35 H47 Fe N2, 2[C7H8]'
_chemical_formula_sum 'C71.5 H80 Cs Fe N2 O12'
_chemical_formula_weight 1348.13
_space_group_crystal_system orthorhombic
_space_group_IT_number 62
_space_group_name_Hall '-P 2ac 2n'
_space_group_name_H-M_alt 'P n m a'
_atom_sites_solution_hydrogens mixed
_atom_sites_solution_primary dual
_audit_creation_date 2025-12-09
_audit_creation_method
;
Olex2 1.5
(compiled 2025.07.13 svn.rb7424aed for OlexSys, GUI svn.r7314)
;
_audit_update_record
;
2025-12-16 deposited with the CCDC.	2026-03-31 downloaded from the CCDC.
;
_cell_angle_alpha 90
_cell_angle_beta 90
_cell_angle_gamma 90
_cell_formula_units_Z 8
_cell_length_a 23.9088(4)
_cell_length_b 26.2643(5)
_cell_length_c 25.6126(5)
_cell_measurement_reflns_used 72566
_cell_measurement_temperature 107.2(6)
_cell_measurement_theta_max 76.8900
_cell_measurement_theta_min 2.4220
_cell_volume 16083.4(5)
_computing_cell_refinement 'CrysAlisPro 1.171.44.85 (Rigaku OD, 2024)'
_computing_data_collection 'CrysAlisPro system (CCD 43.112a 64-bit (release 01-03-2024))'
_computing_data_reduction 'CrysAlisPro 1.171.44.85 (Rigaku OD, 2024)'
_computing_molecular_graphics 'Olex2 1.5 (Dolomanov et al., 2009)'
_computing_publication_material 'Olex2 1.5 (Dolomanov et al., 2009)'
_computing_structure_refinement 'SHELXL 2019/3 (Sheldrick, 2015)'
_computing_structure_solution 'SHELXT 2018/2 (Sheldrick, 2018)'
_diffrn_ambient_environment N~2~
_diffrn_ambient_temperature 107.2(6)
_diffrn_detector 'Hybrid Pixel Array Detector'
_diffrn_detector_area_resol_mean 10.0000
_diffrn_detector_type 'HyPix-Arc 100'
_diffrn_measured_fraction_theta_full 1.000
_diffrn_measured_fraction_theta_max 0.888
_diffrn_measurement_details
;
List of Runs (angles in degrees, time in seconds):

  # Type    Start    End  Width  t~exp~   \w     \q     \k     \f   Frames
#--------------------------------------------------------------------------
  1  \w      6.00  31.00   0.50    3.32    --   46.24 -84.00 -22.00   50
  2  \w    -81.00  21.00   0.50    3.32    --  -47.05  84.00  97.00  204
  3  \w   -115.00 -16.00   0.50   13.29    --  -84.13  84.00  97.00  198
  4  \w   -140.00-115.00   0.50   13.29    --  -84.13 -84.00 -22.00   50
  5  \w     93.00 133.00   0.50   13.29    --  110.65 -84.00 -22.00   80
  6  \w    107.00 133.00   0.50   13.29    --  110.65  84.00  97.00   52
  7  \w    -52.00 -21.00   0.50    3.32    --    8.00 128.00-120.45   62
  8  \w    -44.00 -12.00   0.50    3.32    --   12.00 124.00 -32.01   64
  9  \w    -45.00 -15.00   0.50    3.32    --   16.00 128.00 162.98   60
 10  \w     -2.00  27.00   0.50    3.32    --   36.00  97.00 125.36   58
 11  \w      2.00  28.00   0.50    3.32    --   44.00  96.00 -50.42   52
 12  \w   -124.00 -24.00   0.50    3.32    --  -47.05 -57.00  30.00  200
 13  \w    -80.00   4.00   0.50    3.32    --  -47.05 -19.00 120.00  168
 14  \w   -129.00 -89.00   0.50    3.32    --  -47.05 -19.00 120.00   80
 15  \w      7.00  32.00   0.50    3.32    --   48.00  94.00-139.54   50
 16  \w      9.00  40.00   0.50    3.32    --   48.00  91.00  11.62   62
 17  \w     17.00  42.00   0.50    3.32    --   56.00  90.00 -25.97   50
 18  \w     17.00  42.00   0.50    3.32    --   56.00  90.00  89.75   50
 19  \w     17.00  42.00   0.50    3.32    --   56.00  90.00-131.33   50
 20  \w     17.00  42.00   0.50    3.32    --   56.00  90.00 160.19   50
 21  \w     17.00  42.00   0.50    3.32    --   56.00  90.00  44.84   50
 22  \w     30.00  65.00   0.50    3.32    --   60.00  76.00-137.69   70
 23  \w     30.00  56.00   0.50    3.32    --   60.00  77.00 -49.60   52
 24  \w     78.00 104.00   0.50    3.32    --   60.00  77.00 -49.60   52
 25  \w     98.00 130.00   0.50    3.32    --   60.00  76.00-137.69   64
 26  \w     38.00  64.00   0.50    3.32    --   68.00  76.00 -96.94   52
 27  \w     38.00  64.00   0.50    3.32    --   68.00  76.00  95.65   52
 28  \w     37.00  77.00   0.50    3.32    --   68.00  77.00 -52.79   80
 29  \w     38.00  72.00   0.50    3.32    --   68.00  76.00 -12.07   68
 30  \w   -132.00-106.00   0.50    3.32    --  -76.00 -76.00  76.43   52
 31  \w    -71.00 -46.00   0.50    3.32    --  -76.00 -75.00  15.99   50
 32  \w    -72.00 -46.00   0.50    3.32    --  -76.00 -75.00 171.90   52
 33  \w    -71.00 -45.00   0.50    3.32    --  -76.00 -77.00-155.28   52
 34  \w     46.00  73.00   0.50    3.32    --   76.00  76.00  -1.56   54
 35  \w    -71.00 -45.00   0.50    3.32    --  -76.00 -77.00 115.84   52
 36  \w    -75.00 -45.00   0.50    3.32    --  -76.00 -76.00  76.43   60
 37  \w    -78.00 -51.00   0.50    3.32    --  -80.00 -73.00  43.11   54
 38  \w    -76.00 -50.00   0.50    3.32    --  -80.00 -74.00 -84.24   52
 39  \w    -79.00 -53.00   0.50   13.29    --  -84.00 -77.00 112.92   52
 40  \w    -80.00 -54.00   0.50   13.29    --  -84.00 -74.00 159.68   52
 41  \w    -80.00 -54.00   0.50   13.29    --  -84.00 -74.00-110.79   52
 42  \w    -93.00 -55.00   0.50   13.29    --  -84.00 -73.00   6.61   76
 43  \w   -103.00 -14.00   0.50   13.29    --  -84.13  77.00-120.00  178
 44  \w    -78.00 -53.00   0.50   13.29    --  -84.13 -77.00 150.00   50
 45  \w   -102.00 -15.00   0.50   13.29    --  -84.13  77.00 -30.00  174
 46  \w    -93.00 -57.00   0.50   13.29    --  -88.00 -77.00 -34.14   72
 47  \w   -163.00 -64.00   0.50   13.29    --  -92.25 -77.00  22.72  198
 48  \w    -92.00 -62.00   0.50   13.29    --  -92.25 -75.00 109.38   60
 49  \w    -95.00 -62.00   0.50   13.29    --  -92.25 -77.00-133.94   66
 50  \w   -158.00-112.00   0.50   13.29    --  -92.25 -77.00-133.94   92
 51  \w   -138.00 -63.00   0.50   13.29    --  -92.25 -77.00  93.85  150
 52  \w   -152.00-126.00   0.50   13.29    --  -92.25 -71.00  45.39   52
 53  \w   -100.00 -62.00   0.50   13.29    --  -92.25 -76.00 -82.80   76
 54  \w   -121.00 -65.00   0.50   13.29    --  -92.25 -71.00 168.61  112
 55  \w    -95.00 -64.00   0.50   13.29    --  -92.25 -71.00  -4.23   62
 56  \w   -153.00 -63.00   0.50   13.29    --  -92.25 -74.00 -18.27  180
 57  \w   -100.00 -61.00   0.50   13.29    --  -92.25 -77.00-157.96   78
 58  \w   -163.00 -63.00   0.50   13.29    --  -92.25 -76.00 146.75  200
 59  \w   -162.00 -62.00   0.50   13.29    --  -92.25 -76.00-110.73  200
 60  \w    -97.00 -63.00   0.50   13.29    --  -92.25 -74.00 -49.63   68
 61  \w   -123.00 -65.00   0.50   13.29    --  -92.25 -71.00  45.39  116
 62  \w    -93.00 -63.00   0.50   13.29    --  -92.25 -74.00 -68.28   60
 63  \w   -162.00-100.00   0.50   13.29    --  -92.25 -74.00 -68.28  124
;
_diffrn_measurement_device 'four-circle diffractometer'
_diffrn_measurement_device_type 'XtaLAB Synergy, Dualflex, HyPix-Arc 100'
_diffrn_measurement_method '\w scans'
_diffrn_orient_matrix_type 'CrysAlisPro convention (1999,Acta A55,543-557)'
_diffrn_orient_matrix_UB_11 -0.0073899000
_diffrn_orient_matrix_UB_12 0.0412716000
_diffrn_orient_matrix_UB_13 0.0421494000
_diffrn_orient_matrix_UB_21 -0.0368416000
_diffrn_orient_matrix_UB_22 0.0311311000
_diffrn_orient_matrix_UB_23 -0.0376513000
_diffrn_orient_matrix_UB_31 -0.0522970000
_diffrn_orient_matrix_UB_32 -0.0277643000
_diffrn_orient_matrix_UB_33 0.0206078000
_diffrn_radiation_monochromator mirror
_diffrn_radiation_probe x-ray
_diffrn_radiation_type 'Cu K\a'
_diffrn_radiation_wavelength 1.54184
_diffrn_reflns_av_R_equivalents 0.1596
_diffrn_reflns_av_unetI/netI 0.0463
_diffrn_reflns_Laue_measured_fraction_full 1.000
_diffrn_reflns_Laue_measured_fraction_max 0.888
_diffrn_reflns_limit_h_max 28
_diffrn_reflns_limit_h_min -30
_diffrn_reflns_limit_k_max 31
_diffrn_reflns_limit_k_min -30
_diffrn_reflns_limit_l_max 29
_diffrn_reflns_limit_l_min -30
_diffrn_reflns_number 271846
_diffrn_reflns_point_group_measured_fraction_full 1.000
_diffrn_reflns_point_group_measured_fraction_max 0.888
_diffrn_reflns_theta_full 67.684
_diffrn_reflns_theta_max 78.775
_diffrn_reflns_theta_min 2.410
_diffrn_source 'micro-focus sealed X-ray tube'
_diffrn_source_type 'PhotonJet (Cu) X-ray Source'
_exptl_absorpt_coefficient_mu 5.396
_exptl_absorpt_correction_T_max 1.00000
_exptl_absorpt_correction_T_min 0.20238
_exptl_absorpt_correction_type multi-scan
_exptl_absorpt_process_details
;
CrysAlisPro 1.171.44.85 (Rigaku Oxford Diffraction, 2024)
Empirical absorption correction using spherical harmonics,
implemented in SCALE3 ABSPACK scaling algorithm.
;
_exptl_crystal_colour red
_exptl_crystal_colour_primary red
_exptl_crystal_density_diffrn 1.114
_exptl_crystal_description block
_exptl_crystal_F_000 5600
_exptl_crystal_size_max 0.22
_exptl_crystal_size_mid 0.13
_exptl_crystal_size_min 0.13
_refine_diff_density_max 2.246
_refine_diff_density_min -1.458
_refine_diff_density_rms 0.155
_refine_ls_extinction_method none
_refine_ls_goodness_of_fit_ref 1.680
_refine_ls_hydrogen_treatment mixed
_refine_ls_matrix_type full
_refine_ls_number_parameters 720
_refine_ls_number_reflns 15758
_refine_ls_number_restraints 883
_refine_ls_restrained_S_all 1.668
_refine_ls_R_factor_all 0.1588
_refine_ls_R_factor_gt 0.1408
_refine_ls_shift/su_max 0.001
_refine_ls_shift/su_mean 0.000
_refine_ls_structure_factor_coef Fsqd
_refine_ls_weighting_details 'w=1/[\s^2^(Fo^2^)+(0.2000P)^2^] where P=(Fo^2^+2Fc^2^)/3'
_refine_ls_weighting_scheme calc
_refine_ls_wR_factor_gt 0.4000
_refine_ls_wR_factor_ref 0.4149
_reflns_Friedel_coverage 0.000
_reflns_number_gt 12569
_reflns_number_total 15758
_reflns_threshold_expression 'I > 2\s(I)'
_cod_data_source_file d6sc01470d2.cif
_cod_data_source_block syn-24060
_cod_depositor_comments 'Adding full bibliography for 1576987--1576994.cif.'
_cod_original_formula_sum 'C71.50 H80 Cs Fe N2 O12'
_cod_database_code 1576990
_shelx_shelxl_version_number 2019/3
_chemical_oxdiff_formula C59H46CsFeN2O6
_shelx_space_group_comment
;
The symmetry employed for this shelxl refinement is uniquely defined
by the following loop, which should always be used as a source of
symmetry information in preference to the above space-group names.
They are only intended as comments.
;
_shelx_estimated_absorpt_t_max 0.541
_shelx_estimated_absorpt_t_min 0.383
_diffrn_oxdiff_digest_od_ed
;

;
_olex2_refinement_description
;
1. Fixed Uiso
 At 1.2 times of:
  All C(H) groups, All C(H,H) groups
 At 1.5 times of:
  All C(H,H,H) groups
2. Restrained distances
 O13-C58
 2.4 with sigma of 0.02
 C64-C63 \\sim C65-C65_$1 \\sim C64-C63 \\sim C61-C62 \\sim C57-C56 \\sim
C59-C58 \\sim C59-C58 \\sim C57-
 C56 \\sim C55-C54 \\sim C55-C54 \\sim C61-C62
 with sigma of 0.02
 C52-C51 \\sim C49-C50 \\sim C52-C51 \\sim C49-C50
 with sigma of 0.02
 O2-C38 \\sim O2-C39 \\sim O1-C37 \\sim O1-C36 \\sim O6-C47 \\sim O6-C46 \\sim
O5-C45 \\sim O5-C44 \\sim O4-
 C43 \\sim O4-C42 \\sim O3-C41 \\sim O3-C40
 with sigma of 0.02
 C38-C37 \\sim C36-C47 \\sim C46-C45 \\sim C44-C43 \\sim C42-C41 \\sim C40-C39
 with sigma of 0.02
 C37-C36 \\sim C47-C46 \\sim C45-C44 \\sim C43-C42 \\sim C41-C40 \\sim C39-C38
 with sigma of 0.04
 O2-C37 \\sim O1-C47 \\sim O6-C45 \\sim O5-C43 \\sim O4-C41 \\sim O3-C39 \\sim
O1-C38 \\sim O6-C36 \\sim O5-
 C46 \\sim O4-C44 \\sim O3-C42 \\sim O2-C40
 with sigma of 0.04
 O7-C49 \\sim O7-C48
 with sigma of 0.01
 O9-C52 \\sim O9-C53
 with sigma of 0.01
3. Uiso/Uaniso restraints and constraints
O10 \\sim O11 \\sim O12 \\sim O13 \\sim O14 \\sim O15 \\sim O16 \\sim C54 \\sim
C55 \\sim C56 \\sim C57 \\sim C58 \\sim C59 \\sim C60 \\sim C61 \\sim C62 \\sim
C63 \\sim C64 \\sim C65: within 2A with sigma of 0.04 and sigma for terminal
atoms of 0.08 within 2A
O2 \\sim O1 \\sim O3 \\sim O4 \\sim O5 \\sim O6 \\sim C36 \\sim C37 \\sim C38
\\sim C39 \\sim C40 \\sim C41 \\sim C42 \\sim C43 \\sim C44 \\sim C45 \\sim C46
\\sim C47: within 2A with sigma of 0.02 and sigma for terminal atoms of 0.04
within 2A
Uanis(O12) \\sim Ueq, Uanis(O16) \\sim Ueq, Uanis(O16) \\sim Ueq, Uanis(O13)
\\sim Ueq, Uanis(O14) \\sim Ueq, Uanis(O14) \\sim Ueq, Uanis(O15) \\sim Ueq,
Uanis(O15) \\sim Ueq, Uanis(O12) \\sim Ueq, Uanis(O10) \\sim Ueq, Uanis(O11)
\\sim Ueq, Uanis(O11) \\sim Ueq, Uanis(C64) \\sim Ueq, Uanis(C65) \\sim Ueq,
Uanis(C64) \\sim Ueq, Uanis(C65) \\sim Ueq, Uanis(C59) \\sim Ueq, Uanis(C59)
\\sim Ueq, Uanis(C61) \\sim Ueq, Uanis(C60) \\sim Ueq, Uanis(C61) \\sim Ueq,
Uanis(C62) \\sim Ueq, Uanis(C63) \\sim Ueq, Uanis(C62) \\sim Ueq, Uanis(C63)
\\sim Ueq, Uanis(C58) \\sim Ueq, Uanis(C57) \\sim Ueq, Uanis(C58) \\sim Ueq,
Uanis(C57) \\sim Ueq, Uanis(C54) \\sim Ueq, Uanis(C54) \\sim Ueq, Uanis(C56)
\\sim Ueq, Uanis(C55) \\sim Ueq, Uanis(C56) \\sim Ueq, Uanis(C55) \\sim Ueq:
with sigma of 0.1 and sigma for terminal atoms of 0.2
Uanis(C54) \\sim Ueq, Uanis(O16) \\sim Ueq, Uanis(O13) \\sim Ueq, Uanis(O14)
\\sim Ueq, Uanis(O15) \\sim Ueq, Uanis(O12) \\sim Ueq, Uanis(O10) \\sim Ueq,
Uanis(O11) \\sim Ueq, Uanis(C64) \\sim Ueq, Uanis(C65) \\sim Ueq, Uanis(C59)
\\sim Ueq, Uanis(C61) \\sim Ueq, Uanis(C60) \\sim Ueq, Uanis(C62) \\sim Ueq,
Uanis(C63) \\sim Ueq, Uanis(C58) \\sim Ueq, Uanis(C57) \\sim Ueq, Uanis(C56)
\\sim Ueq, Uanis(C55) \\sim Ueq: with sigma of 0.01 and sigma for terminal
atoms of 0.02
Uanis(O8) \\sim Ueq, Uanis(C50) \\sim Ueq, Uanis(C51) \\sim Ueq, Uanis(C49)
\\sim Ueq, Uanis(C52) \\sim Ueq, Uanis(O6) \\sim Ueq, Uanis(O9) \\sim Ueq,
Uanis(O7) \\sim Ueq, Uanis(O4) \\sim Ueq, Uanis(O2) \\sim Ueq, Uanis(C47) \\sim
Ueq, Uanis(C46) \\sim Ueq, Uanis(C53) \\sim Ueq, Uanis(C48) \\sim Ueq,
Uanis(C43) \\sim Ueq, Uanis(C42) \\sim Ueq, Uanis(C38) \\sim Ueq, Uanis(C39)
\\sim Ueq, Uanis(C36) \\sim Ueq, Uanis(C45) \\sim Ueq, Uanis(C44) \\sim Ueq,
Uanis(C41) \\sim Ueq, Uanis(C37) \\sim Ueq, Uanis(C40) \\sim Ueq, Uanis(O1)
\\sim Ueq, Uanis(O5) \\sim Ueq, Uanis(O3) \\sim Ueq: with sigma of 0.015 and
sigma for terminal atoms of 0.03
Uanis(C36) \\sim Ueq: with sigma of 0.005 and sigma for terminal atoms of 0.01
4. Rigid body (RIGU) restrains
 O10, O11, O12, O13, O14, O15, O16, C54, C55, C56, C57, C58, C59, C60, C61,
 C62, C63, C64, C65
 with sigma for 1-2 distances of 0.004 and sigma for 1-3 distances of 0.004
 O2, O1, O3, O4, O5, O6, C36, C37, C38, C39, C40, C41, C42, C43, C44, C45, C46,
  C47
 with sigma for 1-2 distances of 0.004 and sigma for 1-3 distances of 0.004
5. Others
 Fixed Sof: O2(0.5) O1(0.5) O3(0.5) O4(0.5) O5(0.5) O6(0.5) C36(0.5) H36A(0.5)
 H36B(0.5) C37(0.5) H37A(0.5) H37B(0.5) C38(0.5) H38A(0.5) H38B(0.5) C39(0.5)
 H39A(0.5) H39B(0.5) C40(0.5) H40A(0.5) H40B(0.5) C41(0.5) H41A(0.5) H41B(0.5)
 C42(0.5) H42A(0.5) H42B(0.5) C43(0.5) H43A(0.5) H43B(0.5) C44(0.5) H44A(0.5)
 H44B(0.5) C45(0.5) H45A(0.5) H45B(0.5) C46(0.5) H46A(0.5) H46B(0.5) C47(0.5)
 H47A(0.5) H47B(0.5)
6.a Free rotating group:
 O2(O1,O3,O4,O5,O6,C36,C37,C38,C39,C40,C41,C42,C43,C44,C45,C46,C47)
6.b Ternary CH refined with riding coordinates:
 C12(H12), C15(H15), C24(H24), C27(H27)
6.c Secondary CH2 refined with riding coordinates:
 C36(H36A,H36B), C37(H37A,H37B), C38(H38A,H38B), C39(H39A,H39B), C40(H40A,
 H40B), C41(H41A,H41B), C42(H42A,H42B), C43(H43A,H43B), C44(H44A,H44B),
 C45(H45A,H45B), C46(H46A,H46B), C47(H47A,H47B), C51(H51A,H51B), C52(H52A,H52B),
  C53(H53A,H53B)
6.d Aromatic/amide H refined with riding coordinates:
 C3(H3), C8(H8), C9(H9), C10(H10), C20(H20), C21(H21), C22(H22), C31(H31),
 C32(H32), C33(H33), C34(H34), C35(H35)
6.e Idealised Me refined as rotating group:
 C4(H4A,H4B,H4C), C5(H5A,H5B,H5C), C13(H13A,H13B,H13C), C14(H14A,H14B,H14C),
 C16(H16A,H16B,H16C), C17(H17A,H17B,H17C), C25(H25A,H25B,H25C), C26(H26A,H26B,
 H26C), C28(H28A,H28B,H28C), C29(H29A,H29B,H29C)
;
_smtbx_masks_void_probe_radius 1.2
_smtbx_masks_void_truncation_radius 1.2
_olex2_submission_special_instructions 'No special instructions were received'
_oxdiff_exptl_absorpt_empirical_details
;
Empirical correction (ABSPACK) includes:
- Absorption correction using spherical harmonics
- Frame scaling
;
_oxdiff_exptl_absorpt_empirical_full_max 2.672
_oxdiff_exptl_absorpt_empirical_full_min 0.244

loop_
_space_group_symop_operation_xyz
'x, y, z'
'-x+1/2, -y, z+1/2'
'-x, y+1/2, -z'
'x+1/2, -y+1/2, -z+1/2'
'-x, -y, -z'
'x-1/2, y, -z-1/2'
'x, -y-1/2, z'
'-x-1/2, y-1/2, z-1/2'

loop_
_atom_site_label
_atom_site_type_symbol
_atom_site_fract_x
_atom_site_fract_y
_atom_site_fract_z
_atom_site_U_iso_or_equiv
_atom_site_adp_type
_atom_site_occupancy
_atom_site_site_symmetry_order
_atom_site_calc_flag
_atom_site_refinement_flags_posn
_atom_site_refinement_flags_adp
_atom_site_refinement_flags_occupancy
_atom_site_disorder_assembly
_atom_site_disorder_group
Cs1 Cs 0.81328(3) 0.250000 0.15610(3) 0.0560(3) Uani 1 2 d S T P . .
O2 O 0.7723(3) 0.2666(3) 0.0276(3) 0.093(4) Uani 0.5 1 d DG U P A -1
O1 O 0.8388(3) 0.1794(3) 0.0379(3) 0.074(3) Uani 0.5 1 d DG U P A -1
O3 O 0.8195(5) 0.3579(3) 0.0646(5) 0.171(7) Uani 0.5 1 d DG U P A -1
O4 O 0.9007(5) 0.3541(4) 0.1459(5) 0.183(8) Uani 0.5 1 d DG U P A -1
O5 O 0.9579(4) 0.2628(5) 0.1645(4) 0.143(6) Uani 0.5 1 d DG U P A -1
O6 O 0.9055(3) 0.1717(4) 0.1292(3) 0.111(5) Uani 0.5 1 d DG U P A -1
C36 C 0.8491(4) 0.1323(3) 0.0642(4) 0.058(4) Uani 0.5 1 d DG U P A -1
H36A H 0.847336 0.103758 0.038996 0.069 Uiso 0.5 1 calc R U P A -1
H36B H 0.820327 0.126678 0.091351 0.069 Uiso 0.5 1 calc R U P A -1
C37 C 0.7869(3) 0.1788(3) 0.0105(3) 0.085(5) Uani 0.5 1 d DG U P A -1
H37A H 0.756008 0.170807 0.034852 0.102 Uiso 0.5 1 calc R U P A -1
H37B H 0.787720 0.152391 -0.017084 0.102 Uiso 0.5 1 calc R U P A -1
C38 C 0.7781(4) 0.2300(4) -0.0133(3) 0.094(5) Uani 0.5 1 d DG U P A -1
H38A H 0.810284 0.239002 -0.035797 0.113 Uiso 0.5 1 calc R U P A -1
H38B H 0.743919 0.229733 -0.035206 0.113 Uiso 0.5 1 calc R U P A -1
C39 C 0.7565(5) 0.3155(4) 0.0081(4) 0.114(6) Uani 0.5 1 d DG U P A -1
H39A H 0.717427 0.314501 -0.004718 0.137 Uiso 0.5 1 calc R U P A -1
H39B H 0.781078 0.325282 -0.021334 0.137 Uiso 0.5 1 calc R U P A -1
C40 C 0.7616(5) 0.3534(3) 0.0512(5) 0.125(6) Uani 0.5 1 d DG U P A -1
H40A H 0.746869 0.386795 0.039795 0.150 Uiso 0.5 1 calc R U P A -1
H40B H 0.739881 0.341973 0.081938 0.150 Uiso 0.5 1 calc R U P A -1
C41 C 0.8292(6) 0.3983(3) 0.1004(6) 0.188(8) Uani 0.5 1 d DG U P A -1
H41A H 0.805659 0.393639 0.131888 0.225 Uiso 0.5 1 calc R U P A -1
H41B H 0.819229 0.431232 0.084137 0.225 Uiso 0.5 1 calc R U P A -1
C42 C 0.8895(6) 0.3983(3) 0.1154(6) 0.182(9) Uani 0.5 1 d DG U P A -1
H42A H 0.913134 0.398263 0.083699 0.218 Uiso 0.5 1 calc R U P A -1
H42B H 0.898234 0.429345 0.135838 0.218 Uiso 0.5 1 calc R U P A -1
C43 C 0.9569(5) 0.3533(5) 0.1645(5) 0.187(9) Uani 0.5 1 d DG U P A -1
H43A H 0.964574 0.384066 0.185623 0.225 Uiso 0.5 1 calc R U P A -1
H43B H 0.983292 0.352698 0.134707 0.225 Uiso 0.5 1 calc R U P A -1
C44 C 0.9642(5) 0.3066(5) 0.1971(5) 0.181(8) Uani 0.5 1 d DG U P A -1
H44A H 1.001849 0.306635 0.213252 0.217 Uiso 0.5 1 calc R U P A -1
H44B H 0.935966 0.306047 0.225284 0.217 Uiso 0.5 1 calc R U P A -1
C45 C 0.9567(4) 0.2167(5) 0.1940(4) 0.152(7) Uani 0.5 1 d DG U P A -1
H45A H 0.922705 0.215665 0.215948 0.182 Uiso 0.5 1 calc R U P A -1
H45B H 0.989828 0.214965 0.217110 0.182 Uiso 0.5 1 calc R U P A -1
C46 C 0.9569(4) 0.1728(5) 0.1571(4) 0.116(6) Uani 0.5 1 d DG U P A -1
H46A H 0.988458 0.176213 0.132277 0.140 Uiso 0.5 1 calc R U P A -1
H46B H 0.961765 0.140647 0.176697 0.140 Uiso 0.5 1 calc R U P A -1
C47 C 0.9056(4) 0.1346(3) 0.0885(4) 0.100(5) Uani 0.5 1 d DG U P A -1
H47A H 0.915509 0.100848 0.102943 0.120 Uiso 0.5 1 calc R U P A -1
H47B H 0.933754 0.143811 0.061803 0.120 Uiso 0.5 1 calc R U P A -1
O7 O 0.6905(6) 0.3013(5) 0.1357(6) 0.154(5) Uani 1 1 d D U . . .
O8 O 0.7509(3) 0.3431(3) 0.2240(3) 0.083(2) Uani 1 1 d . U . . .
O9 O 0.8526(5) 0.3025(5) 0.2645(5) 0.135(4) Uani 1 1 d D U . . .
C48 C 0.6526(15) 0.250000 0.1154(17) 0.200(15) Uani 1 2 d DS TU P . .
C49 C 0.6655(8) 0.3409(8) 0.1818(9) 0.149(7) Uani 1 1 d D U . . .
C50 C 0.7154(6) 0.3733(6) 0.1904(7) 0.104(4) Uani 1 1 d D U . . .
C51 C 0.7908(5) 0.3772(5) 0.2429(5) 0.085(4) Uani 1 1 d D U . . .
H51A H 0.773099 0.408869 0.255804 0.102 Uiso 1 1 calc R U . . .
H51B H 0.818712 0.385802 0.215825 0.102 Uiso 1 1 calc R U . . .
C52 C 0.8158(8) 0.3488(7) 0.2850(7) 0.133(6) Uani 1 1 d D U . . .
H52A H 0.785863 0.335583 0.308031 0.160 Uiso 1 1 calc R U . . .
H52B H 0.839587 0.371887 0.305957 0.160 Uiso 1 1 calc R U . . .
C53 C 0.872(2) 0.250000 0.2927(17) 0.227(19) Uani 1 2 d DS TU P . .
H53A H 0.913106 0.250000 0.295290 0.272 Uiso 1 2 calc R U P . .
H53B H 0.856793 0.250000 0.328691 0.272 Uiso 1 2 calc R U P . .
Cs2 Cs 0.64429(3) 0.250000 0.48234(3) 0.0552(3) Uani 1 2 d S T P . .
O10 O 0.6755(12) 0.250000 0.3468(11) 0.212(9) Uani 1 2 d S TU P . .
O11 O 0.6251(10) 0.3670(9) 0.4089(9) 0.217(7) Uani 1 1 d . U . . .
O12 O 0.5368(7) 0.3375(6) 0.4568(6) 0.161(4) Uani 1 1 d . U . . .
O13 O 0.5091(11) 0.250000 0.5051(10) 0.176(7) Uani 1 2 d DS TU P . .
O14 O 0.6049(7) 0.2948(7) 0.6014(7) 0.170(5) Uani 1 1 d . U . . .
O15 O 0.7021(4) 0.3419(4) 0.5622(5) 0.110(3) Uani 1 1 d . U . . .
O16 O 0.7585(8) 0.3237(9) 0.4666(7) 0.204(6) Uani 1 1 d . U . . .
C54 C 0.6648(14) 0.3109(13) 0.3407(13) 0.206(8) Uani 1 1 d D U . . .
C55 C 0.6690(13) 0.3447(13) 0.3830(12) 0.198(8) Uani 1 1 d D U . . .
C56 C 0.5825(12) 0.3847(10) 0.4188(10) 0.165(6) Uani 1 1 d D U . . .
C57 C 0.5502(11) 0.3828(11) 0.4644(10) 0.165(6) Uani 1 1 d D U . . .
C58 C 0.4969(13) 0.3378(7) 0.5043(12) 0.194(7) Uani 1 1 d D U . . .
C59 C 0.4764(13) 0.2877(10) 0.5038(12) 0.196(7) Uani 1 1 d D U . . .
C60 C 0.5687(13) 0.250000 0.6217(11) 0.140(7) Uani 1 2 d S TU P . .
C61 C 0.6366(9) 0.3220(9) 0.6280(9) 0.146(6) Uani 1 1 d D U . . .
C62 C 0.6610(8) 0.3620(7) 0.5982(8) 0.120(4) Uani 1 1 d D U . . .
C63 C 0.7279(8) 0.3779(8) 0.5280(8) 0.131(5) Uani 1 1 d D U . . .
C64 C 0.7739(9) 0.3543(9) 0.5024(9) 0.145(5) Uani 1 1 d D U . . .
C65 C 0.7987(12) 0.2768(4) 0.4488(11) 0.192(8) Uani 1 1 d D U . . .
Fe1 Fe 0.65856(5) 0.50370(5) 0.28314(5) 0.0418(4) Uani 1 1 d . . . . .
H H 0.701(3) 0.462(3) 0.302(3) 0.04(2) Uiso 1 1 d . . . . .
N1 N 0.6437(2) 0.5590(3) 0.3391(2) 0.0397(15) Uani 1 1 d . . . . .
N2 N 0.6964(3) 0.5570(3) 0.2365(3) 0.0458(16) Uani 1 1 d . . . . .
C1 C 0.6455(3) 0.6071(4) 0.3311(3) 0.050(2) Uani 1 1 d . . . . .
C2 C 0.6922(3) 0.6076(3) 0.2420(3) 0.0441(19) Uani 1 1 d . . . . .
C3 C 0.6653(4) 0.6309(4) 0.2856(4) 0.054(2) Uani 1 1 d . . . . .
H3 H 0.660307 0.666732 0.283666 0.065 Uiso 1 1 calc R U . . .
C4 C 0.6285(4) 0.6449(4) 0.3743(3) 0.055(2) Uani 1 1 d . . . . .
H4A H 0.589166 0.639654 0.383445 0.083 Uiso 1 1 calc R U . . .
H4B H 0.633751 0.679860 0.361717 0.083 Uiso 1 1 calc R U . . .
H4C H 0.651909 0.639351 0.405205 0.083 Uiso 1 1 calc R U . . .
C5 C 0.7201(5) 0.6427(4) 0.2036(4) 0.079(3) Uani 1 1 d . . . . .
H5A H 0.760584 0.642570 0.209712 0.118 Uiso 1 1 calc R U . . .
H5B H 0.705583 0.677261 0.208160 0.118 Uiso 1 1 calc R U . . .
H5C H 0.712412 0.631015 0.167980 0.118 Uiso 1 1 calc R U . . .
C6 C 0.6270(3) 0.5406(3) 0.3898(3) 0.0417(17) Uani 1 1 d . . . . .
C7 C 0.6702(3) 0.5257(3) 0.4243(3) 0.0453(18) Uani 1 1 d . . . . .
C8 C 0.6557(5) 0.5103(4) 0.4749(4) 0.061(3) Uani 1 1 d . . . . .
H8 H 0.683722 0.500176 0.498993 0.074 Uiso 1 1 calc R U . . .
C9 C 0.6002(4) 0.5101(4) 0.4892(3) 0.052(2) Uani 1 1 d . . . . .
H9 H 0.590337 0.502091 0.524187 0.062 Uiso 1 1 calc R U . . .
C10 C 0.5588(3) 0.5211(3) 0.4540(3) 0.0448(19) Uani 1 1 d . . . . .
H10 H 0.520768 0.519412 0.464479 0.054 Uiso 1 1 calc R U . . .
C11 C 0.5720(3) 0.5348(3) 0.4032(3) 0.0440(18) Uani 1 1 d . . . . .
C12 C 0.7327(3) 0.5251(4) 0.4075(3) 0.049(2) Uani 1 1 d . . . . .
H12 H 0.734015 0.522595 0.368516 0.058 Uiso 1 1 calc R U . . .
C13 C 0.7610(5) 0.5746(5) 0.4233(6) 0.086(4) Uani 1 1 d . . . . .
H13A H 0.757291 0.579352 0.461114 0.129 Uiso 1 1 calc R U . . .
H13B H 0.743253 0.603099 0.405084 0.129 Uiso 1 1 calc R U . . .
H13C H 0.800732 0.573114 0.414011 0.129 Uiso 1 1 calc R U . . .
C14 C 0.7623(4) 0.4789(5) 0.4297(5) 0.076(3) Uani 1 1 d . . . . .
H14A H 0.763303 0.481438 0.467838 0.114 Uiso 1 1 calc R U . . .
H14B H 0.800547 0.477521 0.416077 0.114 Uiso 1 1 calc R U . . .
H14C H 0.742094 0.448020 0.419488 0.114 Uiso 1 1 calc R U . . .
C15 C 0.5249(3) 0.5431(4) 0.3633(4) 0.053(2) Uani 1 1 d . . . . .
H15 H 0.542645 0.553714 0.329658 0.064 Uiso 1 1 calc R U . . .
C16 C 0.4951(4) 0.4912(4) 0.3537(4) 0.057(2) Uani 1 1 d . . . . .
H16A H 0.521741 0.466973 0.338683 0.086 Uiso 1 1 calc R U . . .
H16B H 0.463782 0.496124 0.329553 0.086 Uiso 1 1 calc R U . . .
H16C H 0.480988 0.477892 0.386968 0.086 Uiso 1 1 calc R U . . .
C17 C 0.4842(4) 0.5837(4) 0.3784(5) 0.070(3) Uani 1 1 d . . . . .
H17A H 0.471872 0.578082 0.414418 0.106 Uiso 1 1 calc R U . . .
H17B H 0.451867 0.582523 0.354966 0.106 Uiso 1 1 calc R U . . .
H17C H 0.502320 0.617072 0.375720 0.106 Uiso 1 1 calc R U . . .
C18 C 0.7350(4) 0.5381(3) 0.1994(3) 0.050(2) Uani 1 1 d . . . . .
C19 C 0.7152(4) 0.5206(4) 0.1495(3) 0.052(2) Uani 1 1 d . . . . .
C20 C 0.7544(5) 0.4992(4) 0.1166(3) 0.061(3) Uani 1 1 d . . . . .
H20 H 0.741611 0.486193 0.084157 0.074 Uiso 1 1 calc R U . . .
C21 C 0.8078(5) 0.4955(4) 0.1266(4) 0.062(3) Uani 1 1 d . . . . .
H21 H 0.832761 0.482684 0.100910 0.075 Uiso 1 1 calc R U . . .
C22 C 0.8277(4) 0.5103(4) 0.1748(5) 0.066(3) Uani 1 1 d . . . . .
H22 H 0.866001 0.505753 0.183358 0.080 Uiso 1 1 calc R U . . .
C23 C 0.7904(4) 0.5325(4) 0.2114(3) 0.051(2) Uani 1 1 d . . . . .
C24 C 0.6553(5) 0.5237(5) 0.1342(4) 0.073(3) Uani 1 1 d . . . . .
H24 H 0.634772 0.537732 0.165054 0.088 Uiso 1 1 calc R U . . .
C25 C 0.6283(7) 0.4756(6) 0.1209(5) 0.097(4) Uani 1 1 d . . . . .
H25A H 0.589266 0.481924 0.111120 0.145 Uiso 1 1 calc R U . . .
H25B H 0.629435 0.452684 0.151107 0.145 Uiso 1 1 calc R U . . .
H25C H 0.647969 0.459761 0.091508 0.145 Uiso 1 1 calc R U . . .
C26 C 0.6464(6) 0.5637(7) 0.0871(7) 0.123(6) Uani 1 1 d . . . . .
H26A H 0.682322 0.570378 0.070056 0.184 Uiso 1 1 calc R U . . .
H26B H 0.631172 0.595573 0.100987 0.184 Uiso 1 1 calc R U . . .
H26C H 0.620158 0.549341 0.061607 0.184 Uiso 1 1 calc R U . . .
C27 C 0.8117(3) 0.5496(4) 0.2632(4) 0.056(2) Uani 1 1 d . . . . .
H27 H 0.779655 0.565200 0.282416 0.067 Uiso 1 1 calc R U . . .
C28 C 0.8604(5) 0.5903(5) 0.2617(6) 0.094(4) Uani 1 1 d . . . . .
H28A H 0.896581 0.572794 0.259628 0.141 Uiso 1 1 calc R U . . .
H28B H 0.859168 0.611033 0.293492 0.141 Uiso 1 1 calc R U . . .
H28C H 0.855774 0.612278 0.231103 0.141 Uiso 1 1 calc R U . . .
C29 C 0.8340(4) 0.5055(4) 0.2967(5) 0.073(3) Uani 1 1 d . . . . .
H29A H 0.807475 0.477146 0.295738 0.109 Uiso 1 1 calc R U . . .
H29B H 0.838601 0.517137 0.332862 0.109 Uiso 1 1 calc R U . . .
H29C H 0.870251 0.494284 0.283043 0.109 Uiso 1 1 calc R U . . .
C30 C 0.5861(4) 0.4753(4) 0.2494(3) 0.055(2) Uani 1 1 d . . . . .
C31 C 0.5448(4) 0.5077(6) 0.2297(4) 0.074(3) Uani 1 1 d . . . . .
H31 H 0.550124 0.543381 0.232652 0.089 Uiso 1 1 calc R U . . .
C32 C 0.4961(6) 0.4899(9) 0.2058(7) 0.115(6) Uani 1 1 d . . . . .
H32 H 0.468736 0.513107 0.193236 0.137 Uiso 1 1 calc R U . . .
C33 C 0.4883(6) 0.4374(11) 0.2009(7) 0.128(7) Uani 1 1 d . . . . .
H33 H 0.456550 0.424761 0.182788 0.153 Uiso 1 1 calc R U . . .
C34 C 0.5256(6) 0.4046(6) 0.2216(4) 0.089(4) Uani 1 1 d . . . . .
H34 H 0.519104 0.368892 0.220528 0.106 Uiso 1 1 calc R U . . .
C35 C 0.5751(5) 0.4246(5) 0.2453(4) 0.074(3) Uani 1 1 d . . . . .
H35 H 0.601761 0.401317 0.258835 0.089 Uiso 1 1 calc R U . . .

loop_
_atom_site_aniso_label
_atom_site_aniso_U_11
_atom_site_aniso_U_22
_atom_site_aniso_U_33
_atom_site_aniso_U_23
_atom_site_aniso_U_13
_atom_site_aniso_U_12
Cs1 0.0569(5) 0.0462(5) 0.0648(5) 0.000 0.0206(3) 0.000
O2 0.117(8) 0.105(8) 0.058(6) -0.005(5) 0.000(6) -0.001(7)
O1 0.068(6) 0.083(7) 0.072(7) 0.009(6) 0.006(5) -0.007(6)
O3 0.174(10) 0.161(11) 0.177(11) -0.009(9) -0.043(9) 0.013(9)
O4 0.184(11) 0.165(12) 0.198(12) -0.011(9) 0.002(9) -0.004(10)
O5 0.137(9) 0.151(10) 0.142(10) -0.032(8) -0.021(8) 0.056(9)
O6 0.118(8) 0.098(9) 0.117(9) -0.008(7) -0.051(7) 0.054(7)
C36 0.054(5) 0.060(5) 0.059(5) -0.005(4) 0.019(4) 0.006(4)
C37 0.084(8) 0.099(8) 0.072(9) -0.003(7) -0.007(7) 0.003(8)
C38 0.109(10) 0.104(8) 0.070(8) -0.008(6) 0.005(8) 0.013(8)
C39 0.127(11) 0.107(9) 0.107(10) 0.001(7) 0.012(9) 0.005(9)
C40 0.146(10) 0.112(10) 0.115(11) -0.001(8) 0.001(9) 0.009(9)
C41 0.187(11) 0.186(12) 0.190(12) -0.016(9) -0.024(10) -0.011(10)
C42 0.174(11) 0.189(12) 0.183(13) 0.000(10) -0.012(10) -0.007(10)
C43 0.194(12) 0.174(11) 0.193(13) -0.009(10) -0.022(10) -0.004(10)
C44 0.193(12) 0.162(10) 0.188(12) -0.025(8) -0.013(10) 0.001(10)
C45 0.151(11) 0.154(10) 0.150(11) -0.028(8) -0.016(10) 0.016(10)
C46 0.108(9) 0.129(10) 0.113(10) -0.011(8) -0.036(8) 0.054(9)
C47 0.086(8) 0.101(10) 0.113(9) -0.013(7) -0.019(7) 0.029(8)
O7 0.149(9) 0.116(8) 0.197(10) -0.032(8) -0.036(8) 0.040(7)
O8 0.082(5) 0.078(5) 0.090(5) 0.000(4) 0.029(4) 0.003(4)
O9 0.156(9) 0.116(8) 0.135(9) -0.024(7) -0.023(7) 0.000(7)
C48 0.185(19) 0.22(2) 0.195(19) 0.000 -0.050(13) 0.000
C49 0.143(11) 0.129(12) 0.176(13) -0.017(11) -0.022(11) 0.005(10)
C50 0.092(8) 0.090(9) 0.128(10) -0.014(8) -0.018(7) 0.013(7)
C51 0.082(7) 0.085(8) 0.087(7) -0.027(6) 0.025(6) -0.009(6)
C52 0.138(11) 0.137(12) 0.124(11) -0.035(10) 0.034(9) -0.019(10)
C53 0.24(2) 0.23(2) 0.21(2) 0.000 -0.009(14) 0.000
Cs2 0.0604(5) 0.0501(5) 0.0551(5) 0.000 -0.0033(3) 0.000
O10 0.188(12) 0.220(11) 0.228(13) 0.000 0.002(9) 0.000
O11 0.201(9) 0.214(10) 0.236(10) -0.011(8) 0.016(7) 0.002(7)
O12 0.167(7) 0.152(7) 0.164(7) -0.011(6) -0.050(6) 0.022(6)
O13 0.169(10) 0.195(10) 0.164(10) 0.000 -0.004(8) 0.000
O14 0.160(8) 0.168(8) 0.182(9) 0.000(7) -0.007(7) -0.001(6)
O15 0.106(5) 0.101(6) 0.124(6) -0.012(5) -0.014(4) -0.003(5)
O16 0.203(9) 0.218(9) 0.192(9) -0.025(7) -0.005(7) -0.003(7)
C54 0.202(12) 0.213(10) 0.203(11) -0.006(8) -0.006(9) -0.006(9)
C55 0.191(10) 0.204(11) 0.198(11) -0.006(8) 0.008(8) 0.002(8)
C56 0.175(9) 0.164(10) 0.156(9) -0.015(8) -0.025(7) 0.007(7)
C57 0.174(9) 0.154(9) 0.168(9) -0.025(8) -0.018(7) 0.003(7)
C58 0.194(10) 0.201(9) 0.187(10) 0.009(8) -0.010(7) 0.016(8)
C59 0.204(10) 0.206(9) 0.178(11) -0.007(8) -0.005(8) 0.022(7)
C60 0.134(10) 0.156(10) 0.130(11) 0.000 -0.013(8) 0.000
C61 0.145(9) 0.148(9) 0.146(9) -0.003(7) 0.007(7) 0.016(7)
C62 0.119(7) 0.114(8) 0.127(8) -0.020(6) -0.007(6) 0.024(6)
C63 0.123(8) 0.133(8) 0.137(8) 0.013(6) -0.020(6) -0.011(7)
C64 0.139(8) 0.144(9) 0.151(9) 0.013(7) 0.001(7) -0.006(7)
C65 0.202(11) 0.195(11) 0.180(11) -0.011(8) 0.009(9) -0.005(8)
Fe1 0.0383(7) 0.0449(8) 0.0422(7) -0.0008(5) 0.0105(5) -0.0007(5)
N1 0.035(3) 0.042(4) 0.043(3) -0.001(3) 0.011(2) 0.001(3)
N2 0.042(4) 0.050(4) 0.045(4) 0.002(3) 0.017(3) 0.006(3)
C1 0.049(5) 0.052(5) 0.048(5) -0.012(4) 0.007(3) -0.002(4)
C2 0.047(4) 0.046(5) 0.040(4) 0.010(4) 0.019(3) -0.005(4)
C3 0.046(5) 0.040(5) 0.077(6) 0.007(4) 0.021(4) 0.007(4)
C4 0.071(6) 0.051(5) 0.044(5) 0.003(4) 0.004(4) 0.015(5)
C5 0.109(9) 0.063(7) 0.064(6) 0.018(5) 0.044(6) -0.005(6)
C6 0.045(4) 0.043(4) 0.038(4) -0.005(3) 0.005(3) -0.002(4)
C7 0.040(4) 0.041(4) 0.055(5) -0.006(4) 0.010(3) -0.007(4)
C8 0.075(7) 0.064(6) 0.045(5) 0.003(4) 0.004(4) -0.011(5)
C9 0.059(5) 0.059(6) 0.037(4) 0.003(4) 0.012(3) -0.014(4)
C10 0.042(4) 0.054(5) 0.038(4) -0.004(4) 0.014(3) -0.007(4)
C11 0.040(4) 0.037(4) 0.055(5) -0.005(4) 0.008(3) 0.000(3)
C12 0.031(4) 0.070(6) 0.045(4) 0.001(4) 0.005(3) 0.002(4)
C13 0.056(6) 0.081(8) 0.121(10) -0.021(7) 0.018(6) -0.017(6)
C14 0.039(5) 0.081(8) 0.108(9) 0.014(7) 0.001(5) 0.011(5)
C15 0.032(4) 0.059(6) 0.067(6) -0.013(5) 0.010(3) -0.002(4)
C16 0.040(4) 0.067(6) 0.065(6) 0.011(5) 0.017(4) -0.002(4)
C17 0.045(5) 0.062(6) 0.104(8) -0.002(6) -0.001(5) 0.012(5)
C18 0.057(5) 0.040(5) 0.054(5) 0.006(4) 0.021(4) 0.003(4)
C19 0.076(6) 0.056(5) 0.025(4) 0.017(3) 0.025(4) 0.004(5)
C20 0.093(8) 0.059(6) 0.033(4) 0.005(4) 0.032(4) -0.015(5)
C21 0.083(8) 0.062(6) 0.042(5) -0.005(4) 0.027(4) 0.011(5)
C22 0.050(5) 0.056(6) 0.093(8) 0.017(6) 0.028(5) 0.010(5)
C23 0.051(5) 0.057(5) 0.044(4) 0.005(4) 0.024(4) 0.005(4)
C24 0.094(8) 0.086(8) 0.040(5) 0.003(5) 0.010(5) -0.013(7)
C25 0.122(11) 0.108(11) 0.060(7) 0.021(7) 0.003(7) -0.022(9)
C26 0.090(10) 0.133(15) 0.146(15) 0.069(12) -0.013(9) -0.014(9)
C27 0.037(4) 0.061(6) 0.070(6) 0.003(5) 0.016(4) -0.004(4)
C28 0.073(8) 0.074(8) 0.135(12) 0.021(8) 0.030(7) -0.005(6)
C29 0.042(5) 0.059(6) 0.118(9) 0.018(6) 0.012(5) 0.007(5)
C30 0.053(5) 0.070(6) 0.042(4) 0.001(4) 0.016(3) -0.002(5)
C31 0.051(5) 0.125(10) 0.046(5) -0.008(6) 0.006(4) 0.006(6)
C32 0.062(8) 0.171(18) 0.110(11) -0.030(12) -0.005(7) 0.022(10)
C33 0.048(7) 0.23(2) 0.107(12) -0.032(15) 0.007(7) -0.019(11)
C34 0.101(10) 0.113(11) 0.051(6) -0.011(6) 0.007(6) -0.036(9)
C35 0.072(7) 0.073(7) 0.078(7) -0.020(6) 0.019(5) -0.029(6)

loop_
_atom_type_symbol
_atom_type_description
_atom_type_scat_dispersion_real
_atom_type_scat_dispersion_imag
_atom_type_scat_source
C C 0.0181 0.0091 'International Tables Vol C Tables 4.2.6.8 and 6.1.1.4'
H H 0.0000 0.0000 'International Tables Vol C Tables 4.2.6.8 and 6.1.1.4'
Cs Cs -0.7457 7.9052 'International Tables Vol C Tables 4.2.6.8 and 6.1.1.4'
Fe Fe -1.1336 3.1974 'International Tables Vol C Tables 4.2.6.8 and 6.1.1.4'
N N 0.0311 0.0180 'International Tables Vol C Tables 4.2.6.8 and 6.1.1.4'
O O 0.0492 0.0322 'International Tables Vol C Tables 4.2.6.8 and 6.1.1.4'

loop_
_geom_angle_atom_site_label_1
_geom_angle_atom_site_label_2
_geom_angle_atom_site_label_3
_geom_angle
_geom_angle_site_symmetry_1
_geom_angle_site_symmetry_3
_geom_angle_publ_flag
O2 Cs1 O1 46.65(9) . . ?
O2 Cs1 O5 109.1(2) . . ?
O2 Cs1 C45 123.06(18) . . ?
O1 Cs1 C45 86.62(16) . . ?
O4 Cs1 O2 90.0(2) . . ?
O4 Cs1 O1 104.00(19) . . ?
O4 Cs1 O5 47.68(12) . . ?
O4 Cs1 C45 69.07(16) . . ?
O5 Cs1 O1 86.18(15) . . ?
O5 Cs1 C45 22.82(5) . . ?
O6 Cs1 O2 94.23(16) . . ?
O6 Cs1 O1 49.45(11) . . ?
O6 Cs1 O4 94.5(2) . . ?
O6 Cs1 O5 50.93(12) . . ?
O6 Cs1 C45 40.01(10) . . ?
O6 Cs1 O7 109.3(3) . 7_565 ?
O6 Cs1 O7 151.4(3) . . ?
O6 Cs1 O8 87.0(2) . 7_565 ?
O6 Cs1 O8 156.6(2) . . ?
O6 Cs1 O9 72.6(3) . 7_565 ?
O6 Cs1 O9 105.5(3) . . ?
O7 Cs1 O2 62.8(3) . . ?
O7 Cs1 O2 69.3(3) 7_565 . ?
O7 Cs1 O1 78.8(3) 7_565 . ?
O7 Cs1 O1 103.3(3) . . ?
O7 Cs1 O4 101.8(3) . . ?
O7 Cs1 O4 149.0(3) 7_565 . ?
O7 Cs1 O5 160.2(3) 7_565 . ?
O7 Cs1 O5 149.5(3) . . ?
O7 Cs1 C45 168.2(3) . . ?
O7 Cs1 C45 141.5(3) 7_565 . ?
O7 Cs1 O7 48.6(5) 7_565 . ?
O7 Cs1 O8 51.9(3) . . ?
O7 Cs1 O8 89.1(3) 7_565 . ?
O7 Cs1 O8 51.9(3) 7_565 7_565 ?
O7 Cs1 O8 89.1(3) . 7_565 ?
O8 Cs1 O2 106.0(2) . . ?
O8 Cs1 O2 117.3(2) 7_565 . ?
O8 Cs1 O1 97.80(19) 7_565 . ?
O8 Cs1 O1 152.5(2) . . ?
O8 Cs1 O4 152.5(3) 7_565 . ?
O8 Cs1 O4 74.3(2) . . ?
O8 Cs1 O5 109.8(2) . . ?
O8 Cs1 O5 118.7(3) 7_565 . ?
O8 Cs1 C45 116.9(2) . . ?
O8 Cs1 C45 96.0(3) 7_565 . ?
O8 Cs1 O8 93.8(3) 7_565 . ?
O9 Cs1 O2 147.5(3) . . ?
O9 Cs1 O2 161.9(3) 7_565 . ?
O9 Cs1 O1 116.9(3) 7_565 . ?
O9 Cs1 O1 152.9(2) . . ?
O9 Cs1 O4 103.1(3) 7_565 . ?
O9 Cs1 O4 63.4(3) . . ?
O9 Cs1 O5 67.5(3) . . ?
O9 Cs1 O5 72.5(3) 7_565 . ?
O9 Cs1 C45 53.2(3) 7_565 . ?
O9 Cs1 C45 66.6(3) . . ?
O9 Cs1 O7 124.9(4) . 7_565 ?
O9 Cs1 O7 124.9(4) 7_565 . ?
O9 Cs1 O7 102.8(3) 7_565 7_565 ?
O9 Cs1 O7 102.8(3) . . ?
O9 Cs1 O8 51.2(3) 7_565 7_565 ?
O9 Cs1 O8 51.2(3) . . ?
O9 Cs1 O8 89.7(3) 7_565 . ?
O9 Cs1 O8 89.7(3) . 7_565 ?
O9 Cs1 O9 50.4(4) . 7_565 ?
C38 O2 Cs1 125.90(16) . . ?
C38 O2 C39 111.9 . . ?
C39 O2 Cs1 121.32(17) . . ?
C36 O1 Cs1 94.51(16) . . ?
C37 O1 Cs1 105.76(13) . . ?
C37 O1 C36 111.8 . . ?
C40 O3 Cs1 92.87(13) . . ?
C41 O3 Cs1 99.79(13) . . ?
C41 O3 C40 112.0 . . ?
C42 O4 Cs1 124.99(14) . . ?
C42 O4 C43 111.9 . . ?
C43 O4 Cs1 122.21(15) . . ?
C44 O5 Cs1 102.68(14) . . ?
C45 O5 Cs1 86.06(17) . . ?
C45 O5 C44 112.1 . . ?
C46 O6 Cs1 119.46(16) . . ?
C46 O6 C47 112.3 . . ?
C47 O6 Cs1 128.13(15) . . ?
O1 C36 H36A 110.0 . . ?
O1 C36 H36B 110.0 . . ?
O1 C36 C47 108.6 . . ?
H36A C36 H36B 108.4 . . ?
C47 C36 H36A 110.0 . . ?
C47 C36 H36B 110.0 . . ?
O1 C37 H37A 110.0 . . ?
O1 C37 H37B 110.0 . . ?
O1 C37 C38 108.4 . . ?
H37A C37 H37B 108.4 . . ?
C38 C37 H37A 110.0 . . ?
C38 C37 H37B 110.0 . . ?
O2 C38 C37 108.6 . . ?
O2 C38 H38A 110.0 . . ?
O2 C38 H38B 110.0 . . ?
C37 C38 H38A 110.0 . . ?
C37 C38 H38B 110.0 . . ?
H38A C38 H38B 108.3 . . ?
O2 C39 H39A 110.0 . . ?
O2 C39 H39B 110.0 . . ?
O2 C39 C40 108.6 . . ?
H39A C39 H39B 108.3 . . ?
C40 C39 H39A 110.0 . . ?
C40 C39 H39B 110.0 . . ?
O3 C40 C39 108.2 . . ?
O3 C40 H40A 110.0 . . ?
O3 C40 H40B 110.0 . . ?
C39 C40 H40A 110.0 . . ?
C39 C40 H40B 110.0 . . ?
H40A C40 H40B 108.4 . . ?
O3 C41 H41A 109.9 . . ?
O3 C41 H41B 109.9 . . ?
O3 C41 C42 108.9 . . ?
H41A C41 H41B 108.3 . . ?
C42 C41 H41A 109.9 . . ?
C42 C41 H41B 109.9 . . ?
O4 C42 C41 108.8 . . ?
O4 C42 H42A 109.9 . . ?
O4 C42 H42B 109.9 . . ?
C41 C42 H42A 109.9 . . ?
C41 C42 H42B 109.9 . . ?
H42A C42 H42B 108.3 . . ?
O4 C43 H43A 110.1 . . ?
O4 C43 H43B 110.1 . . ?
O4 C43 C44 108.0 . . ?
H43A C43 H43B 108.4 . . ?
C44 C43 H43A 110.1 . . ?
C44 C43 H43B 110.1 . . ?
O5 C44 C43 108.8 . . ?
O5 C44 H44A 109.9 . . ?
O5 C44 H44B 109.9 . . ?
C43 C44 H44A 109.9 . . ?
C43 C44 H44B 109.9 . . ?
H44A C44 H44B 108.3 . . ?
Cs1 C45 H45A 52.3 . . ?
Cs1 C45 H45B 156.4 . . ?
O5 C45 Cs1 71.13(16) . . ?
O5 C45 H45A 109.9 . . ?
O5 C45 H45B 109.9 . . ?
O5 C45 C46 108.7 . . ?
H45A C45 H45B 108.3 . . ?
C46 C45 Cs1 91.12(14) . . ?
C46 C45 H45A 109.9 . . ?
C46 C45 H45B 109.9 . . ?
O6 C46 C45 109.3 . . ?
O6 C46 H46A 109.8 . . ?
O6 C46 H46B 109.8 . . ?
C45 C46 H46A 109.8 . . ?
C45 C46 H46B 109.8 . . ?
H46A C46 H46B 108.3 . . ?
O6 C47 C36 109.4 . . ?
O6 C47 H47A 109.8 . . ?
O6 C47 H47B 109.8 . . ?
C36 C47 H47A 109.8 . . ?
C36 C47 H47B 109.8 . . ?
H47A C47 H47B 108.2 . . ?
C48 O7 Cs1 101.6(12) . . ?
C49 O7 Cs1 117.4(10) . . ?
C49 O7 C48 120.9(19) . . ?
C50 O8 Cs1 110.6(7) . . ?
C51 O8 Cs1 110.2(6) . . ?
C51 O8 C50 104.9(10) . . ?
C52 O9 Cs1 116.6(9) . . ?
C52 O9 C53 131(2) . . ?
C53 O9 Cs1 95.8(14) . . ?
O7 C48 O7 104.4(19) . 7_565 ?
C50 C49 O7 100.0(15) . . ?
O8 C50 C49 104.2(14) . . ?
O8 C51 H51A 111.3 . . ?
O8 C51 H51B 111.3 . . ?
O8 C51 C52 102.3(13) . . ?
H51A C51 H51B 109.2 . . ?
C52 C51 H51A 111.3 . . ?
C52 C51 H51B 111.3 . . ?
O9 C52 H52A 109.2 . . ?
O9 C52 H52B 109.2 . . ?
C51 C52 O9 112.2(13) . . ?
C51 C52 H52A 109.2 . . ?
C51 C52 H52B 109.2 . . ?
H52A C52 H52B 107.9 . . ?
Cs1 C53 H53A 115.7 . . ?
Cs1 C53 H53B 137.0 . . ?
O9 C53 Cs1 58.8(13) 7_565 . ?
O9 C53 Cs1 58.8(13) . . ?
O9 C53 O9 116(3) 7_565 . ?
O9 C53 H53A 108.2 . . ?
O9 C53 H53A 108.2 7_565 . ?
O9 C53 H53B 108.2 . . ?
O9 C53 H53B 108.2 7_565 . ?
H53A C53 H53B 107.3 . . ?
O10 Cs2 C55 43.6(5) . . ?
O10 Cs2 C55 43.6(5) . 7_565 ?
O12 Cs2 O10 88.4(4) 7_565 . ?
O12 Cs2 O10 88.4(4) . . ?
O12 Cs2 O12 81.8(6) . 7_565 ?
O12 Cs2 C55 62.4(6) . . ?
O12 Cs2 C55 62.4(6) 7_565 7_565 ?
O12 Cs2 C55 116.1(6) . 7_565 ?
O12 Cs2 C55 116.1(6) 7_565 . ?
O13 Cs2 O10 112.3(6) . . ?
O13 Cs2 O12 46.5(4) . 7_565 ?
O13 Cs2 O12 46.5(4) . . ?
O13 Cs2 O14 64.5(5) . 7_565 ?
O13 Cs2 O14 64.5(5) . . ?
O13 Cs2 O15 106.8(3) . 7_565 ?
O13 Cs2 O15 106.8(3) . . ?
O13 Cs2 O16 144.9(4) . . ?
O13 Cs2 O16 144.9(4) . 7_565 ?
O13 Cs2 C55 106.6(6) . 7_565 ?
O13 Cs2 C55 106.6(6) . . ?
O14 Cs2 O10 159.2(3) . . ?
O14 Cs2 O10 159.2(3) 7_565 . ?
O14 Cs2 O12 74.8(4) 7_565 7_565 ?
O14 Cs2 O12 101.0(4) 7_565 . ?
O14 Cs2 O12 101.0(4) . 7_565 ?
O14 Cs2 O12 74.8(4) . . ?
O14 Cs2 O14 40.5(6) 7_565 . ?
O14 Cs2 O15 48.5(4) . . ?
O14 Cs2 O15 79.7(3) . 7_565 ?
O14 Cs2 O15 48.5(4) 7_565 7_565 ?
O14 Cs2 O15 79.7(3) 7_565 . ?
O14 Cs2 C55 116.1(6) 7_565 7_565 ?
O14 Cs2 C55 116.1(6) . . ?
O14 Cs2 C55 156.4(6) . 7_565 ?
O14 Cs2 C55 156.4(6) 7_565 . ?
O15 Cs2 O10 119.7(3) . . ?
O15 Cs2 O10 119.7(3) 7_565 . ?
O15 Cs2 O12 149.5(4) . 7_565 ?
O15 Cs2 O12 86.9(3) . . ?
O15 Cs2 O12 86.9(3) 7_565 7_565 ?
O15 Cs2 O12 149.4(4) 7_565 . ?
O15 Cs2 O15 88.7(4) . 7_565 ?
O15 Cs2 C55 82.6(5) 7_565 7_565 ?
O15 Cs2 C55 82.6(5) . . ?
O15 Cs2 C55 146.6(6) 7_565 . ?
O15 Cs2 C55 146.6(6) . 7_565 ?
O16 Cs2 O10 73.3(5) . . ?
O16 Cs2 O10 73.3(5) 7_565 . ?
O16 Cs2 O12 101.2(5) . . ?
O16 Cs2 O12 161.2(5) 7_565 . ?
O16 Cs2 O12 161.2(5) . 7_565 ?
O16 Cs2 O12 101.2(5) 7_565 7_565 ?
O16 Cs2 O14 122.0(4) 7_565 . ?
O16 Cs2 O14 97.6(5) 7_565 7_565 ?
O16 Cs2 O14 122.0(4) . 7_565 ?
O16 Cs2 O14 97.6(5) . . ?
O16 Cs2 O15 49.1(4) . . ?
O16 Cs2 O15 98.5(4) . 7_565 ?
O16 Cs2 O15 49.1(4) 7_565 7_565 ?
O16 Cs2 O15 98.5(4) 7_565 . ?
O16 Cs2 O16 70.1(7) 7_565 . ?
O16 Cs2 C55 100.3(6) . 7_565 ?
O16 Cs2 C55 100.3(6) 7_565 . ?
O16 Cs2 C55 52.2(6) 7_565 7_565 ?
O16 Cs2 C55 52.2(6) . . ?
C55 Cs2 C55 87.2(10) 7_565 . ?
C54 O10 Cs2 93.5(16) . . ?
C54 O10 Cs2 93.5(16) 7_565 . ?
C54 O10 C54 159(3) . 7_565 ?
C55 O11 Cs2 78.0(18) . . ?
C56 O11 Cs2 110(2) . . ?
C56 O11 C55 163(3) . . ?
C57 O12 C58 91.9(18) . . ?
C59 O13 Cs2 127.3(16) 7_565 . ?
C59 O13 Cs2 127.2(16) . . ?
C59 O13 C59 103(3) 7_565 . ?
C60 O14 Cs2 101.1(13) . . ?
C61 O14 Cs2 121.4(15) . . ?
C61 O14 C60 126(2) . . ?
C62 O15 Cs2 111.2(9) . . ?
C63 O15 Cs2 105.8(10) . . ?
C63 O15 C62 116.1(14) . . ?
C64 O16 Cs2 120.6(15) . . ?
C64 O16 C65 121(2) . . ?
C65 O16 Cs2 94.5(13) . . ?
C55 C54 O10 122(3) . . ?
O11 C55 C54 126(3) . . ?
O11 C56 O12 111(2) . . ?
O11 C56 C57 131(3) . . ?
C57 C56 O12 40.5(13) . . ?
O12 C57 C56 93(2) . . ?
C59 C58 O12 102(2) . . ?
O13 C59 C58 121(3) . . ?
O13 C59 C59 38.3(16) . 7_565 ?
C58 C59 C59 159.5(19) . 7_565 ?
O14 C60 O14 99(2) . 7_565 ?
O14 C61 C62 112(2) . . ?
C61 C62 O15 110.5(16) . . ?
C64 C63 O15 109.1(17) . . ?
O16 C64 C63 113(2) . . ?
O16 C65 Cs2 60.7(11) . . ?
C65 C65 Cs2 79.46(17) 7_565 . ?
C65 C65 O16 139.2(11) 7_565 . ?
N1 Fe1 H 113(3) . . ?
N1 Fe1 C30 113.4(3) . . ?
N2 Fe1 H 112(3) . . ?
N2 Fe1 N1 90.0(3) . . ?
N2 Fe1 C30 111.8(3) . . ?
C30 Fe1 H 114(3) . . ?
C1 N1 Fe1 125.1(6) . . ?
C1 N1 C6 119.1(7) . . ?
C6 N1 Fe1 115.7(5) . . ?
C2 N2 Fe1 125.6(5) . . ?
C2 N2 C18 117.9(7) . . ?
C18 N2 Fe1 116.1(5) . . ?
N1 C1 C3 125.7(8) . . ?
N1 C1 C4 120.8(8) . . ?
C3 C1 C4 113.5(8) . . ?
N2 C2 C3 122.8(7) . . ?
N2 C2 C5 120.4(7) . . ?
C3 C2 C5 116.6(8) . . ?
C1 C3 C2 127.6(8) . . ?
C1 C3 H3 116.2 . . ?
C2 C3 H3 116.2 . . ?
C1 C4 H4A 109.5 . . ?
C1 C4 H4B 109.5 . . ?
C1 C4 H4C 109.5 . . ?
H4A C4 H4B 109.5 . . ?
H4A C4 H4C 109.5 . . ?
H4B C4 H4C 109.5 . . ?
C2 C5 H5A 109.5 . . ?
C2 C5 H5B 109.5 . . ?
C2 C5 H5C 109.5 . . ?
H5A C5 H5B 109.5 . . ?
H5A C5 H5C 109.5 . . ?
H5B C5 H5C 109.5 . . ?
C7 C6 N1 116.9(7) . . ?
C11 C6 N1 122.0(7) . . ?
C11 C6 C7 121.0(7) . . ?
C6 C7 C12 122.1(7) . . ?
C8 C7 C6 118.4(8) . . ?
C8 C7 C12 119.5(8) . . ?
C7 C8 H8 120.4 . . ?
C9 C8 C7 119.1(9) . . ?
C9 C8 H8 120.4 . . ?
C8 C9 H9 119.4 . . ?
C10 C9 C8 121.3(8) . . ?
C10 C9 H9 119.4 . . ?
C9 C10 H10 119.7 . . ?
C9 C10 C11 120.7(7) . . ?
C11 C10 H10 119.7 . . ?
C6 C11 C10 118.9(8) . . ?
C6 C11 C15 121.4(7) . . ?
C10 C11 C15 119.7(7) . . ?
C7 C12 H12 107.9 . . ?
C13 C12 C7 110.1(8) . . ?
C13 C12 H12 107.9 . . ?
C14 C12 C7 110.7(8) . . ?
C14 C12 H12 107.9 . . ?
C14 C12 C13 112.1(9) . . ?
C12 C13 H13A 109.5 . . ?
C12 C13 H13B 109.5 . . ?
C12 C13 H13C 109.5 . . ?
H13A C13 H13B 109.5 . . ?
H13A C13 H13C 109.5 . . ?
H13B C13 H13C 109.5 . . ?
C12 C14 H14A 109.5 . . ?
C12 C14 H14B 109.5 . . ?
C12 C14 H14C 109.5 . . ?
H14A C14 H14B 109.5 . . ?
H14A C14 H14C 109.5 . . ?
H14B C14 H14C 109.5 . . ?
C11 C15 H15 107.6 . . ?
C11 C15 C16 108.4(8) . . ?
C16 C15 H15 107.6 . . ?
C17 C15 C11 113.9(8) . . ?
C17 C15 H15 107.6 . . ?
C17 C15 C16 111.6(7) . . ?
C15 C16 H16A 109.5 . . ?
C15 C16 H16B 109.5 . . ?
C15 C16 H16C 109.5 . . ?
H16A C16 H16B 109.5 . . ?
H16A C16 H16C 109.5 . . ?
H16B C16 H16C 109.5 . . ?
C15 C17 H17A 109.5 . . ?
C15 C17 H17B 109.5 . . ?
C15 C17 H17C 109.5 . . ?
H17A C17 H17B 109.5 . . ?
H17A C17 H17C 109.5 . . ?
H17B C17 H17C 109.5 . . ?
N2 C18 C19 119.6(8) . . ?
C23 C18 N2 121.2(8) . . ?
C23 C18 C19 119.1(8) . . ?
C18 C19 C24 122.3(8) . . ?
C20 C19 C18 116.6(9) . . ?
C20 C19 C24 121.1(9) . . ?
C19 C20 H20 117.4 . . ?
C21 C20 C19 125.1(10) . . ?
C21 C20 H20 117.4 . . ?
C20 C21 H21 120.3 . . ?
C20 C21 C22 119.4(8) . . ?
C22 C21 H21 120.3 . . ?
C21 C22 H22 120.3 . . ?
C21 C22 C23 119.4(10) . . ?
C23 C22 H22 120.3 . . ?
C18 C23 C22 120.2(9) . . ?
C18 C23 C27 120.1(7) . . ?
C22 C23 C27 119.7(9) . . ?
C19 C24 H24 106.6 . . ?
C19 C24 C26 111.2(9) . . ?
C25 C24 C19 116.1(12) . . ?
C25 C24 H24 106.6 . . ?
C25 C24 C26 109.2(11) . . ?
C26 C24 H24 106.6 . . ?
C24 C25 H25A 109.5 . . ?
C24 C25 H25B 109.5 . . ?
C24 C25 H25C 109.5 . . ?
H25A C25 H25B 109.5 . . ?
H25A C25 H25C 109.5 . . ?
H25B C25 H25C 109.5 . . ?
C24 C26 H26A 109.5 . . ?
C24 C26 H26B 109.5 . . ?
C24 C26 H26C 109.5 . . ?
H26A C26 H26B 109.5 . . ?
H26A C26 H26C 109.5 . . ?
H26B C26 H26C 109.5 . . ?
C23 C27 H27 107.4 . . ?
C23 C27 C28 115.8(9) . . ?
C23 C27 C29 113.0(9) . . ?
C28 C27 H27 107.4 . . ?
C29 C27 H27 107.4 . . ?
C29 C27 C28 105.5(9) . . ?
C27 C28 H28A 109.5 . . ?
C27 C28 H28B 109.5 . . ?
C27 C28 H28C 109.5 . . ?
H28A C28 H28B 109.5 . . ?
H28A C28 H28C 109.5 . . ?
H28B C28 H28C 109.5 . . ?
C27 C29 H29A 109.5 . . ?
C27 C29 H29B 109.5 . . ?
C27 C29 H29C 109.5 . . ?
H29A C29 H29B 109.5 . . ?
H29A C29 H29C 109.5 . . ?
H29B C29 H29C 109.5 . . ?
C31 C30 Fe1 121.5(8) . . ?
C35 C30 Fe1 123.1(8) . . ?
C35 C30 C31 115.4(11) . . ?
C30 C31 H31 118.5 . . ?
C32 C31 C30 123.1(15) . . ?
C32 C31 H31 118.5 . . ?
C31 C32 H32 120.7 . . ?
C31 C32 C33 118.7(16) . . ?
C33 C32 H32 120.7 . . ?
C32 C33 H33 119.7 . . ?
C34 C33 C32 120.5(15) . . ?
C34 C33 H33 119.7 . . ?
C33 C34 H34 120.7 . . ?
C33 C34 C35 118.5(15) . . ?
C35 C34 H34 120.7 . . ?
C30 C35 C34 123.6(13) . . ?
C30 C35 H35 118.2 . . ?
C34 C35 H35 118.2 . . ?

loop_
_geom_bond_atom_site_label_1
_geom_bond_atom_site_label_2
_geom_bond_distance
_geom_bond_site_symmetry_2
_geom_bond_publ_flag
Cs1 O2 3.462(7) . ?
Cs1 O1 3.603(7) . ?
Cs1 O4 3.451(11) . ?
Cs1 O5 3.481(8) . ?
Cs1 O6 3.091(8) . ?
Cs1 C45 3.670(8) . ?
Cs1 O7 3.272(12) 7_565 ?
Cs1 O7 3.272(12) . ?
Cs1 O8 3.351(8) 7_565 ?
Cs1 O8 3.351(8) . ?
Cs1 O9 3.239(12) . ?
Cs1 O9 3.239(12) 7_565 ?
O2 C38 1.4276 . ?
O2 C39 1.4300 . ?
O1 C36 1.4286 . ?
O1 C37 1.4253 . ?
O3 C40 1.4300 . ?
O3 C41 1.4218 . ?
O4 C42 1.4251 . ?
O4 C43 1.4267 . ?
O5 C44 1.4295 . ?
O5 C45 1.4264 . ?
O6 C46 1.4217 . ?
O6 C47 1.4284 . ?
C36 H36A 0.9900 . ?
C36 H36B 0.9900 . ?
C36 C47 1.4880 . ?
C37 H37A 0.9900 . ?
C37 H37B 0.9900 . ?
C37 C38 1.4929 . ?
C38 H38A 0.9900 . ?
C38 H38B 0.9900 . ?
C39 H39A 0.9900 . ?
C39 H39B 0.9900 . ?
C39 C40 1.4916 . ?
C40 H40A 0.9900 . ?
C40 H40B 0.9900 . ?
C41 H41A 0.9900 . ?
C41 H41B 0.9900 . ?
C41 C42 1.4914 . ?
C42 H42A 0.9900 . ?
C42 H42B 0.9900 . ?
C43 H43A 0.9900 . ?
C43 H43B 0.9900 . ?
C43 C44 1.4921 . ?
C44 H44A 0.9900 . ?
C44 H44B 0.9900 . ?
C45 H45A 0.9900 . ?
C45 H45B 0.9900 . ?
C45 C46 1.4908 . ?
C46 H46A 0.9900 . ?
C46 H46B 0.9900 . ?
C47 H47A 0.9900 . ?
C47 H47B 0.9900 . ?
O7 C48 1.704(18) . ?
O7 C49 1.682(18) . ?
O8 C50 1.446(17) . ?
O8 C51 1.394(14) . ?
O9 C52 1.591(16) . ?
O9 C53 1.623(17) . ?
C49 C50 1.48(2) . ?
C51 H51A 0.9900 . ?
C51 H51B 0.9900 . ?
C51 C52 1.439(19) . ?
C52 H52A 0.9900 . ?
C52 H52B 0.9900 . ?
C53 H53A 0.9900 . ?
C53 H53B 0.9900 . ?
Cs2 O10 3.55(3) . ?
Cs2 O12 3.510(14) . ?
Cs2 O12 3.510(14) 7_565 ?
Cs2 O13 3.28(3) . ?
Cs2 O14 3.402(17) . ?
Cs2 O14 3.402(17) 7_565 ?
Cs2 O15 3.452(10) 7_565 ?
Cs2 O15 3.452(10) . ?
Cs2 O16 3.37(2) . ?
Cs2 O16 3.37(2) 7_565 ?
Cs2 C55 3.61(3) 7_565 ?
Cs2 C55 3.61(3) . ?
O10 C54 1.63(3) . ?
O10 C54 1.63(3) 7_565 ?
O11 C55 1.37(3) . ?
O11 C56 1.15(3) . ?
O12 C57 1.25(3) . ?
O12 C58 1.54(3) . ?
O13 C59 1.26(3) 7_565 ?
O13 C59 1.26(3) . ?
O14 C60 1.55(2) . ?
O14 C61 1.24(3) . ?
O15 C62 1.45(2) . ?
O15 C63 1.43(2) . ?
O16 C64 1.27(3) . ?
O16 C65 1.63(3) . ?
C54 C55 1.404(19) . ?
C56 C57 1.401(18) . ?
C58 C59 1.403(19) . ?
C59 C59 1.98(6) 7_565 ?
C61 C62 1.425(18) . ?
C63 C64 1.425(18) . ?
C65 C65 1.41(2) 7_565 ?
Fe1 H 1.56(8) . ?
Fe1 N1 2.072(7) . ?
Fe1 N2 2.050(7) . ?
Fe1 C30 2.074(10) . ?
N1 C1 1.280(12) . ?
N1 C6 1.442(10) . ?
N2 C2 1.340(11) . ?
N2 C18 1.414(10) . ?
C1 C3 1.404(13) . ?
C1 C4 1.541(12) . ?
C2 C3 1.427(12) . ?
C2 C5 1.504(11) . ?
C3 H3 0.9500 . ?
C4 H4A 0.9800 . ?
C4 H4B 0.9800 . ?
C4 H4C 0.9800 . ?
C5 H5A 0.9800 . ?
C5 H5B 0.9800 . ?
C5 H5C 0.9800 . ?
C6 C7 1.415(12) . ?
C6 C11 1.368(11) . ?
C7 C8 1.401(12) . ?
C7 C12 1.555(11) . ?
C8 H8 0.9500 . ?
C8 C9 1.377(13) . ?
C9 H9 0.9500 . ?
C9 C10 1.369(12) . ?
C10 H10 0.9500 . ?
C10 C11 1.384(11) . ?
C11 C15 1.537(12) . ?
C12 H12 1.0000 . ?
C12 C13 1.521(15) . ?
C12 C14 1.514(14) . ?
C13 H13A 0.9800 . ?
C13 H13B 0.9800 . ?
C13 H13C 0.9800 . ?
C14 H14A 0.9800 . ?
C14 H14B 0.9800 . ?
C14 H14C 0.9800 . ?
C15 H15 1.0000 . ?
C15 C16 1.558(13) . ?
C15 C17 1.492(13) . ?
C16 H16A 0.9800 . ?
C16 H16B 0.9800 . ?
C16 H16C 0.9800 . ?
C17 H17A 0.9800 . ?
C17 H17B 0.9800 . ?
C17 H17C 0.9800 . ?
C18 C19 1.438(13) . ?
C18 C23 1.366(13) . ?
C19 C20 1.381(12) . ?
C19 C24 1.485(15) . ?
C20 H20 0.9500 . ?
C20 C21 1.305(15) . ?
C21 H21 0.9500 . ?
C21 C22 1.377(16) . ?
C22 H22 0.9500 . ?
C22 C23 1.420(12) . ?
C23 C27 1.489(14) . ?
C24 H24 1.0000 . ?
C24 C25 1.461(18) . ?
C24 C26 1.614(18) . ?
C25 H25A 0.9800 . ?
C25 H25B 0.9800 . ?
C25 H25C 0.9800 . ?
C26 H26A 0.9800 . ?
C26 H26B 0.9800 . ?
C26 H26C 0.9800 . ?
C27 H27 1.0000 . ?
C27 C28 1.582(15) . ?
C27 C29 1.537(15) . ?
C28 H28A 0.9800 . ?
C28 H28B 0.9800 . ?
C28 H28C 0.9800 . ?
C29 H29A 0.9800 . ?
C29 H29B 0.9800 . ?
C29 H29C 0.9800 . ?
C30 C31 1.398(15) . ?
C30 C35 1.361(15) . ?
C31 H31 0.9500 . ?
C31 C32 1.39(2) . ?
C32 H32 0.9500 . ?
C32 C33 1.40(3) . ?
C33 H33 0.9500 . ?
C33 C34 1.35(2) . ?
C34 H34 0.9500 . ?
C34 C35 1.430(17) . ?
C35 H35 0.9500 . ?

loop_
_geom_torsion_atom_site_label_1
_geom_torsion_atom_site_label_2
_geom_torsion_atom_site_label_3
_geom_torsion_atom_site_label_4
_geom_torsion
_geom_torsion_site_symmetry_1
_geom_torsion_site_symmetry_2
_geom_torsion_site_symmetry_3
_geom_torsion_site_symmetry_4
_geom_torsion_publ_flag
Cs1 O2 C38 C37 18.10(18) . . . . ?
Cs1 O2 C39 C40 0.41(16) . . . . ?
Cs1 O1 C36 C47 -75.04(14) . . . . ?
Cs1 O1 C37 C38 75.40(18) . . . . ?
Cs1 O3 C40 C39 -86.30(12) . . . . ?
Cs1 O3 C41 C42 78.92(12) . . . . ?
Cs1 O4 C42 C41 14.55(13) . . . . ?
Cs1 O4 C43 C44 -12.04(12) . . . . ?
Cs1 O5 C44 C43 -81.12(15) . . . . ?
Cs1 O5 C45 C46 84.59(12) . . . . ?
Cs1 O6 C46 C45 -3.6(2) . . . . ?
Cs1 O6 C47 C36 -9.3(2) . . . . ?
Cs1 C45 C46 O6 2.62(14) . . . . ?
Cs1 O7 C48 O7 18(3) . . . 7_565 ?
Cs1 O7 C49 C50 47.6(17) . . . . ?
Cs1 O8 C50 C49 75.6(13) . . . . ?
Cs1 O8 C51 C52 -74.3(10) . . . . ?
Cs1 O9 C52 C51 -30.8(17) . . . . ?
Cs1 O9 C53 O9 -12(3) . . . 7_565 ?
O2 C39 C40 O3 66.0 . . . . ?
O1 C36 C47 O6 66.8 . . . . ?
O1 C37 C38 O2 -64.6 . . . . ?
O3 C41 C42 O4 -68.5 . . . . ?
O4 C43 C44 O5 64.9 . . . . ?
O5 C45 C46 O6 -67.8 . . . . ?
C36 O1 C37 C38 177.0 . . . . ?
C37 O1 C36 C47 176.0 . . . . ?
C38 O2 C39 C40 -169.6 . . . . ?
C39 O2 C38 C37 -172.4 . . . . ?
C40 O3 C41 C42 176.1 . . . . ?
C41 O3 C40 C39 171.9 . . . . ?
C42 O4 C43 C44 178.4 . . . . ?
C43 O4 C42 C41 -176.3 . . . . ?
C44 O5 C45 Cs1 102.09(12) . . . . ?
C44 O5 C45 C46 -173.3 . . . . ?
C45 O5 C44 C43 -172.0 . . . . ?
C46 O6 C47 C36 175.0 . . . . ?
C47 O6 C46 C45 172.5 . . . . ?
O7 C49 C50 O8 -79.6(15) . . . . ?
O8 C51 C52 O9 70.1(15) . . . . ?
C48 O7 C49 C50 172.6(17) . . . . ?
C49 O7 C48 O7 -114(2) . . . 7_565 ?
C50 O8 C51 C52 166.5(11) . . . . ?
C51 O8 C50 C49 -165.6(12) . . . . ?
C52 O9 C53 Cs1 133(2) . . . . ?
C52 O9 C53 O9 121(3) . . . 7_565 ?
C53 O9 C52 C51 -157(2) . . . . ?
Cs2 O10 C54 C55 24(3) . . . . ?
Cs2 O11 C55 C54 90(4) . . . . ?
Cs2 O11 C56 O12 -12(2) . . . . ?
Cs2 O11 C56 C57 29(4) . . . . ?
Cs2 O13 C59 C58 -15(5) . . . . ?
Cs2 O13 C59 C59 164(4) . . . 7_565 ?
Cs2 O14 C60 O14 39.7(18) . . . 7_565 ?
Cs2 O14 C61 C62 47(2) . . . . ?
Cs2 O15 C62 C61 56.1(18) . . . . ?
Cs2 O15 C63 C64 -66.8(16) . . . . ?
Cs2 O16 C64 C63 -38(3) . . . . ?
Cs2 O16 C65 C65 -13.8(17) . . . 7_565 ?
O10 C54 C55 O11 -105(4) . . . . ?
O11 C56 C57 O12 -73(4) . . . . ?
O12 C58 C59 O13 56(4) . . . . ?
O12 C58 C59 C59 55(6) . . . 7_565 ?
O14 C61 C62 O15 -71(2) . . . . ?
O15 C63 C64 O16 75(3) . . . . ?
C54 O10 C54 C55 133(8) 7_565 . . . ?
C55 O11 C56 O12 104(10) . . . . ?
C55 O11 C56 C57 145(9) . . . . ?
C56 O11 C55 C54 -30(13) . . . . ?
C57 O12 C58 C59 -179(2) . . . . ?
C58 O12 C57 C56 -174.9(19) . . . . ?
C59 O13 C59 C58 -179.6(18) 7_565 . . . ?
C60 O14 C61 C62 -176.1(18) . . . . ?
C61 O14 C60 O14 -104(2) . . . 7_565 ?
C62 O15 C63 C64 169.3(16) . . . . ?
C63 O15 C62 C61 177.1(16) . . . . ?
C64 O16 C65 Cs2 130(2) . . . . ?
C64 O16 C65 C65 116(2) . . . 7_565 ?
C65 O16 C64 C63 -154.9(19) . . . . ?
Fe1 N1 C1 C3 -9.6(13) . . . . ?
Fe1 N1 C1 C4 174.4(6) . . . . ?
Fe1 N1 C6 C7 84.1(8) . . . . ?
Fe1 N1 C6 C11 -92.4(8) . . . . ?
Fe1 N2 C2 C3 7.7(12) . . . . ?
Fe1 N2 C2 C5 -177.4(8) . . . . ?
Fe1 N2 C18 C19 85.4(9) . . . . ?
Fe1 N2 C18 C23 -89.7(9) . . . . ?
Fe1 C30 C31 C32 178.7(10) . . . . ?
Fe1 C30 C35 C34 -179.3(8) . . . . ?
N1 C1 C3 C2 -6.7(16) . . . . ?
N1 C6 C7 C8 176.4(8) . . . . ?
N1 C6 C7 C12 -4.8(12) . . . . ?
N1 C6 C11 C10 -174.4(7) . . . . ?
N1 C6 C11 C15 5.7(12) . . . . ?
N2 C2 C3 C1 7.8(15) . . . . ?
N2 C18 C19 C20 -175.4(8) . . . . ?
N2 C18 C19 C24 2.8(13) . . . . ?
N2 C18 C23 C22 175.8(8) . . . . ?
N2 C18 C23 C27 -4.0(13) . . . . ?
C1 N1 C6 C7 -99.4(9) . . . . ?
C1 N1 C6 C11 84.1(10) . . . . ?
C2 N2 C18 C19 -101.5(10) . . . . ?
C2 N2 C18 C23 83.4(11) . . . . ?
C4 C1 C3 C2 169.6(9) . . . . ?
C5 C2 C3 C1 -167.4(10) . . . . ?
C6 N1 C1 C3 174.3(8) . . . . ?
C6 N1 C1 C4 -1.7(12) . . . . ?
C6 C7 C8 C9 0.1(14) . . . . ?
C6 C7 C12 C13 95.3(10) . . . . ?
C6 C7 C12 C14 -140.2(9) . . . . ?
C6 C11 C15 C16 114.2(9) . . . . ?
C6 C11 C15 C17 -121.0(9) . . . . ?
C7 C6 C11 C10 9.2(12) . . . . ?
C7 C6 C11 C15 -170.7(8) . . . . ?
C7 C8 C9 C10 4.6(15) . . . . ?
C8 C7 C12 C13 -85.8(11) . . . . ?
C8 C7 C12 C14 38.6(12) . . . . ?
C8 C9 C10 C11 -2.5(14) . . . . ?
C9 C10 C11 C6 -4.5(13) . . . . ?
C9 C10 C11 C15 175.4(8) . . . . ?
C10 C11 C15 C16 -65.7(10) . . . . ?
C10 C11 C15 C17 59.2(11) . . . . ?
C11 C6 C7 C8 -7.0(13) . . . . ?
C11 C6 C7 C12 171.8(8) . . . . ?
C12 C7 C8 C9 -178.8(9) . . . . ?
C18 N2 C2 C3 -164.7(9) . . . . ?
C18 N2 C2 C5 10.3(13) . . . . ?
C18 C19 C20 C21 -2.6(14) . . . . ?
C18 C19 C24 C25 -121.4(11) . . . . ?
C18 C19 C24 C26 113.0(12) . . . . ?
C18 C23 C27 C28 -122.4(10) . . . . ?
C18 C23 C27 C29 115.8(10) . . . . ?
C19 C18 C23 C22 0.8(13) . . . . ?
C19 C18 C23 C27 -179.0(8) . . . . ?
C19 C20 C21 C22 4.9(16) . . . . ?
C20 C19 C24 C25 56.8(12) . . . . ?
C20 C19 C24 C26 -68.8(15) . . . . ?
C20 C21 C22 C23 -4.1(16) . . . . ?
C21 C22 C23 C18 1.4(14) . . . . ?
C21 C22 C23 C27 -178.8(9) . . . . ?
C22 C23 C27 C28 57.8(13) . . . . ?
C22 C23 C27 C29 -64.0(11) . . . . ?
C23 C18 C19 C20 -0.3(12) . . . . ?
C23 C18 C19 C24 177.9(9) . . . . ?
C24 C19 C20 C21 179.1(10) . . . . ?
C30 C31 C32 C33 -1(2) . . . . ?
C31 C30 C35 C34 1.3(14) . . . . ?
C31 C32 C33 C34 4(2) . . . . ?
C32 C33 C34 C35 -5(2) . . . . ?
C33 C34 C35 C30 1.9(18) . . . . ?
C35 C30 C31 C32 -1.9(15) . . . . ?

loop_
_smtbx_masks_void_nr
_smtbx_masks_void_average_x
_smtbx_masks_void_average_y
_smtbx_masks_void_average_z
_smtbx_masks_void_volume
_smtbx_masks_void_count_electrons
_smtbx_masks_void_content
1 -0.189 -0.188 -0.526 5123.1 884.5 '16 C7H8'
2 0.063 0.250 0.118 9.0 0.0 ?
3 0.438 0.750 0.618 9.0 0.0 ?
4 0.563 0.250 0.382 9.0 0.0 ?
5 0.938 0.750 0.882 9.0 0.0 ?
